data_4100095
_journal_name_full 'Journal of the American Chemical Society'
_journal_paper_doi 10.1021/ja044542i
_journal_year 2005
_chemical_formula_sum 'C14 H16 O3'
_chemical_formula_weight 232.27
_space_group_IT_number 19
_symmetry_cell_setting orthorhombic
_symmetry_space_group_name_Hall 'P 2ac 2ab'
_symmetry_space_group_name_H-M 'P 21 21 21'
_cell_angle_alpha 90.00
_cell_angle_beta 90.00
_cell_angle_gamma 90.00
_cell_formula_units_Z 4
_cell_length_a 7.0339(8)
_cell_length_b 9.7592(11)
_cell_length_c 16.0454(19)
_cell_measurement_temperature 446(2)
_cell_volume 1101.4(2)
_exptl_crystal_density_diffrn 1.401
_cod_depositor_comments
;
The following automatic conversions were performed:
'_symmetry_cell_setting' value 'Orthorhombic' changed to 'orthorhombic'
according to '/home/saulius/struct/CIF-dictionaries/cif_core.dic'
dictionary named 'cif_core.dic' version 2.4.1 from 2010-06-29.

Automatic conversion script
Id: cif_fix_enum 1527 2010-12-29 10:47:43Z saulius 
;
_cod_database_code 4100095

loop_
_symmetry_equiv_pos_as_xyz
'x, y, z'
'-x+1/2, -y, z+1/2'
'-x, y+1/2, -z+1/2'
'x+1/2, -y+1/2, -z'

loop_
_atom_site_label
_atom_site_type_symbol
_atom_site_fract_x
_atom_site_fract_y
_atom_site_fract_z
_atom_site_U_iso_or_equiv
_atom_site_adp_type
_atom_site_occupancy
_atom_site_symmetry_multiplicity
_atom_site_calc_flag
_atom_site_refinement_flags
_atom_site_disorder_assembly
_atom_site_disorder_group
O1 O 0.06461(19) 0.34797(13) 0.49311(9) 0.0361(4) Uani 1 1 d . . .
O2 O 0.13971(16) 0.81659(12) 0.60982(8) 0.0262(3) Uani 1 1 d . . .
O3 O 0.47788(17) 0.87865(13) 0.68538(9) 0.0366(4) Uani 1 1 d . . .
C10 C 0.2520(2) 0.58790(19) 0.64398(12) 0.0216(5) Uani 1 1 d . . .
H10 H 0.3524 0.5427 0.6698 0.026 Uiso 1 1 calc R . .
C1 C 0.3763(3) 0.79429(18) 0.71683(13) 0.0243(5) Uani 1 1 d . . .
C3 C 0.1980(2) 0.66947(19) 0.82079(12) 0.0280(5) Uani 1 1 d . . .
H3A H 0.1490 0.6959 0.8750 0.034 Uiso 1 1 calc R . .
H3B H 0.2109 0.5705 0.8192 0.034 Uiso 1 1 calc R . .
C5 C -0.1061(2) 0.63091(17) 0.73884(12) 0.0257(5) Uani 1 1 d . . .
H5 H -0.1567 0.5894 0.7861 0.031 Uiso 1 1 calc R . .
C14 C 0.2043(3) 0.37994(18) 0.55381(12) 0.0292(5) Uani 1 1 d . . .
H14A H 0.3306 0.3739 0.5298 0.035 Uiso 1 1 calc R . .
H14B H 0.1965 0.3166 0.6003 0.035 Uiso 1 1 calc R . .
C13 C -0.0912(3) 0.44018(18) 0.50332(12) 0.0295(5) Uani 1 1 d . . .
H13A H -0.1808 0.4047 0.5439 0.035 Uiso 1 1 calc R . .
H13B H -0.1569 0.4536 0.4508 0.035 Uiso 1 1 calc R . .
C8 C -0.0052(2) 0.57424(19) 0.53364(12) 0.0228(5) Uani 1 1 d . . .
H8 H 0.0405 0.6258 0.4852 0.027 Uiso 1 1 calc R . .
C9 C 0.1645(2) 0.52459(17) 0.58277(13) 0.0207(4) Uani 1 1 d . . .
C2 C 0.3896(3) 0.73859(17) 0.80420(12) 0.0272(5) Uani 1 1 d . . .
H2A H 0.4116 0.8120 0.8438 0.033 Uiso 1 1 calc R . .
H2B H 0.4925 0.6728 0.8086 0.033 Uiso 1 1 calc R . .
C7 C -0.1395(2) 0.66616(18) 0.58387(12) 0.0252(5) Uani 1 1 d . . .
H7 H -0.2575 0.6734 0.5517 0.030 Uiso 1 1 calc R . .
C4 C 0.0650(2) 0.71941(17) 0.75090(12) 0.0225(4) Uani 1 1 d . . .
H4 H 0.0217 0.8120 0.7650 0.027 Uiso 1 1 calc R . .
C6 C -0.1922(2) 0.60612(18) 0.66720(13) 0.0264(5) Uani 1 1 d . . .
H6 H -0.2948 0.5461 0.6683 0.032 Uiso 1 1 calc R . .
C11 C 0.2005(2) 0.72965(18) 0.67538(12) 0.0208(4) Uani 1 1 d . . .
C12 C -0.0593(2) 0.81081(18) 0.59111(13) 0.0303(5) Uani 1 1 d . . .
H12A H -0.0816 0.8586 0.5390 0.036 Uiso 1 1 calc R . .
H12B H -0.1283 0.8592 0.6344 0.036 Uiso 1 1 calc R . .

loop_
_atom_site_aniso_label
_atom_site_aniso_U_11
_atom_site_aniso_U_22
_atom_site_aniso_U_33
_atom_site_aniso_U_23
_atom_site_aniso_U_13
_atom_site_aniso_U_12
O1 0.0374(8) 0.0348(8) 0.0360(10) -0.0158(7) -0.0060(7) 0.0028(7)
O2 0.0272(8) 0.0242(7) 0.0273(8) 0.0057(6) -0.0043(6) -0.0028(6)
O3 0.0347(8) 0.0366(8) 0.0384(10) 0.0064(8) -0.0015(7) -0.0138(7)
C10 0.0174(10) 0.0251(11) 0.0224(11) 0.0016(9) 0.0047(9) 0.0023(8)
C1 0.0240(10) 0.0217(10) 0.0272(12) -0.0031(9) 0.0022(9) 0.0022(9)
C3 0.0361(11) 0.0255(11) 0.0222(12) -0.0006(10) 0.0027(10) -0.0013(9)
C5 0.0234(10) 0.0259(11) 0.0278(13) 0.0005(10) 0.0085(10) 0.0021(9)
C14 0.0322(11) 0.0293(12) 0.0262(12) -0.0054(10) 0.0025(10) 0.0000(9)
C13 0.0324(11) 0.0283(11) 0.0277(13) -0.0036(10) -0.0018(10) -0.0004(10)
C8 0.0257(11) 0.0235(10) 0.0193(11) 0.0000(9) 0.0019(9) -0.0027(9)
C9 0.0200(10) 0.0212(10) 0.0208(11) -0.0002(9) 0.0057(10) -0.0012(8)
C2 0.0281(11) 0.0281(11) 0.0254(12) -0.0020(9) -0.0069(10) 0.0015(9)
C7 0.0219(10) 0.0251(10) 0.0285(13) 0.0016(10) -0.0073(10) 0.0027(9)
C4 0.0260(10) 0.0195(10) 0.0219(11) -0.0020(9) 0.0033(9) 0.0009(9)
C6 0.0185(10) 0.0241(11) 0.0367(14) -0.0034(10) 0.0029(10) -0.0014(8)
C11 0.0243(10) 0.0207(10) 0.0174(11) 0.0016(9) -0.0027(9) -0.0002(8)
C12 0.0360(12) 0.0237(11) 0.0312(13) 0.0028(10) -0.0084(10) 0.0079(9)
